data_7244690
loop_
_publ_author_name
'Prashanth, Jupally'
'Arikatla, Sivalakshmi Devi'
'Surov, Artem'
'Voronin, Alexander P.'
'Andrei, Churakov'
'Perlovich, German L.'
'Balasubramanian, Sridhar'

_publ_section_title
;
 Understanding the thermal stability of apalutamide crystalline solvates
 through crystal structure analyses and computational studies
;
_journal_name_full CrystEngComm
_journal_paper_doi 10.1039/D2CE00216G
_journal_year 2022
_chemical_formula_moiety '2(C21 H15 F4 N5 O2 S), C2 H6 O'
_chemical_formula_sum 'C44 H36 F8 N10 O5 S2'
_chemical_formula_weight 1000.95
_chemical_name_common Apalutamide-Ethanol-2:1
_space_group_crystal_system orthorhombic
_space_group_IT_number 18
_space_group_name_Hall 'P 2 2ab'
_space_group_name_H-M_alt 'P 21 21 2'
_atom_sites_solution_hydrogens geom
_audit_creation_method SHELXL-2018/3
_audit_update_record
;
2022-02-15 deposited with the CCDC.	2022-03-30 downloaded from the CCDC.
;
_cell_angle_alpha 90
_cell_angle_beta 90
_cell_angle_gamma 90
_cell_formula_units_Z 4
_cell_length_a 16.568(10)
_cell_length_b 37.54(2)
_cell_length_c 7.364(5)
_cell_measurement_reflns_used 5718
_cell_measurement_temperature 294(2)
_cell_measurement_theta_max 22.95
_cell_measurement_theta_min 2.46
_cell_volume 4580(5)
_computing_cell_refinement '<i>SAINT</i> (Bruker, 2016)'
_computing_data_collection '<i>APEX3</i> (Bruker, 2016)'
_computing_data_reduction 'Bruker SAINT'
_computing_molecular_graphics 'Bruker SHELXTL'
_computing_publication_material 'Bruker SHELXTL'
_computing_structure_refinement '<i>SHELXL2014</i> (Sheldrick, 2015)'
_computing_structure_solution '<i>SHELXT</i> (Sheldrick, 2015)'
_diffrn_ambient_temperature 294(2)
_diffrn_measured_fraction_theta_full 0.998
_diffrn_measured_fraction_theta_max 0.998
_diffrn_measurement_device_type 'Bruker D8 QUEST PHOTON-100'
_diffrn_measurement_method '\w and \f'
_diffrn_radiation_type MoK\a
_diffrn_radiation_wavelength 0.71073
_diffrn_reflns_av_R_equivalents 0.0850
_diffrn_reflns_av_unetI/netI 0.0970
_diffrn_reflns_Laue_measured_fraction_full 0.998
_diffrn_reflns_Laue_measured_fraction_max 0.998
_diffrn_reflns_limit_h_max 19
_diffrn_reflns_limit_h_min -17
_diffrn_reflns_limit_k_max 44
_diffrn_reflns_limit_k_min -44
_diffrn_reflns_limit_l_max 8
_diffrn_reflns_limit_l_min -5
_diffrn_reflns_number 27853
_diffrn_reflns_point_group_measured_fraction_full 0.999
_diffrn_reflns_point_group_measured_fraction_max 0.999
_diffrn_reflns_theta_full 24.997
_diffrn_reflns_theta_max 24.997
_diffrn_reflns_theta_min 2.494
_exptl_absorpt_coefficient_mu 0.206
_exptl_absorpt_correction_T_max 0.7457
_exptl_absorpt_correction_T_min 0.4726
_exptl_absorpt_correction_type multi-scan
_exptl_absorpt_process_details
;
 SADABS 2016/2: Krause, L., Herbst-Irmer, R., Sheldrick G.M. & Stalke D.,
 J. Appl. Cryst. 48 (2015) 3-10
;
_exptl_crystal_colour colorless
_exptl_crystal_density_diffrn 1.452
_exptl_crystal_description block
_exptl_crystal_F_000 2056
_exptl_crystal_size_max 0.260
_exptl_crystal_size_mid 0.240
_exptl_crystal_size_min 0.180
_refine_diff_density_max 0.557
_refine_diff_density_min -0.324
_refine_diff_density_rms 0.074
_refine_ls_abs_structure_details
;
 Refined as an inversion twin.
;
_refine_ls_abs_structure_Flack 0.45(19)
_refine_ls_extinction_method none
_refine_ls_goodness_of_fit_ref 1.034
_refine_ls_hydrogen_treatment constr
_refine_ls_matrix_type full
_refine_ls_number_parameters 776
_refine_ls_number_reflns 8064
_refine_ls_number_restraints 562
_refine_ls_restrained_S_all 1.026
_refine_ls_R_factor_all 0.1207
_refine_ls_R_factor_gt 0.0704
_refine_ls_shift/su_max 0.002
_refine_ls_shift/su_mean 0.000
_refine_ls_structure_factor_coef Fsqd
_refine_ls_weighting_details 'w=1/[\s^2^(Fo^2^)+(0.1186P)^2^+0.5342P] where P=(Fo^2^+2Fc^2^)/3'
_refine_ls_weighting_scheme calc
_refine_ls_wR_factor_gt 0.1782
_refine_ls_wR_factor_ref 0.2143
_reflns_Friedel_coverage 0.761
_reflns_Friedel_fraction_full 1.000
_reflns_Friedel_fraction_max 1.000
_reflns_number_gt 5112
_reflns_number_total 8064
_reflns_threshold_expression 'I > 2\s(I)'
_cod_data_source_file d2ce00216g2.cif
_cod_data_source_block KB101_0m_APA-EtOH-2-1
_cod_database_code 7244690
_shelx_shelxl_version_number 2018/3
_shelx_space_group_comment
;
The symmetry employed for this shelxl refinement is uniquely defined
by the following loop, which should always be used as a source of
symmetry information in preference to the above space-group names.
They are only intended as comments.
;
_shelx_estimated_absorpt_t_min 0.948
_shelx_estimated_absorpt_t_max 0.964

loop_
_space_group_symop_operation_xyz
'x, y, z'
'-x, -y, z'
'-x+1/2, y+1/2, -z'
'x+1/2, -y+1/2, -z'

loop_
_atom_site_label
_atom_site_type_symbol
_atom_site_fract_x
_atom_site_fract_y
_atom_site_fract_z
_atom_site_U_iso_or_equiv
_atom_site_adp_type
_atom_site_occupancy
_atom_site_site_symmetry_order
_atom_site_calc_flag
_atom_site_refinement_flags_posn
_atom_site_refinement_flags_adp
_atom_site_refinement_flags_occupancy
_atom_site_disorder_assembly
_atom_site_disorder_group
C1A C 0.6106(4) 0.26475(17) 0.5465(10) 0.0370(17) Uani 1 1 d . . . . .
C2A C 0.5865(5) 0.24902(17) 0.3840(11) 0.0404(19) Uani 1 1 d . . . . .
H2A H 0.560611 0.262025 0.293733 0.048 Uiso 1 1 calc R U . . .
C3A C 0.6029(5) 0.21319(18) 0.3635(10) 0.0397(19) Uani 1 1 d . . . . .
C4A C 0.6408(5) 0.19494(17) 0.5017(11) 0.042(2) Uani 1 1 d . . . . .
C5A C 0.6459(5) 0.24467(17) 0.6801(12) 0.049(2) Uani 1 1 d . . . . .
H5A H 0.659521 0.255531 0.789402 0.058 Uiso 1 1 calc R U . . .
C6A C 0.6199(4) 0.32931(17) 0.4618(10) 0.0367(17) Uani 1 1 d . . . . .
C7A C 0.5458(5) 0.35458(17) 0.7032(10) 0.0400(18) Uani 1 1 d . . . . .
C8A C 0.5516(5) 0.31459(17) 0.7236(11) 0.0426(19) Uani 1 1 d . . . . .
C9A C 0.5746(6) 0.1949(2) 0.1896(13) 0.055(2) Uani 1 1 d D . . . .
C10A C 0.6622(6) 0.1578(2) 0.4879(14) 0.062(3) Uani 1 1 d . . . . .
C11A C 0.6085(5) 0.39387(17) 0.4635(10) 0.0373(18) Uani 1 1 d . . . . .
C12A C 0.6813(5) 0.40904(18) 0.4937(9) 0.0420(19) Uani 1 1 d . . . . .
H12A H 0.721457 0.396972 0.556863 0.050 Uiso 1 1 calc R U . . .
C13A C 0.6942(5) 0.44312(18) 0.4277(11) 0.0416(18) Uani 1 1 d . . . . .
C14A C 0.6384(5) 0.46262(18) 0.3328(11) 0.045(2) Uani 1 1 d . . . . .
C15A C 0.5669(5) 0.44610(19) 0.2994(12) 0.054(2) Uani 1 1 d . . . . .
H15A H 0.527840 0.457906 0.231572 0.064 Uiso 1 1 calc R U . . .
C16A C 0.5509(5) 0.41265(19) 0.3626(10) 0.047(2) Uani 1 1 d . . . . .
H16A H 0.501136 0.402217 0.338354 0.057 Uiso 1 1 calc R U . . .
C17A C 0.5716(5) 0.37578(19) 0.8744(10) 0.046(2) Uani 1 1 d . . . . .
H17A H 0.601897 0.361871 0.962069 0.056 Uiso 1 1 calc R U . . .
H17B H 0.598565 0.398135 0.847902 0.056 Uiso 1 1 calc R U . . .
C18A C 0.4586(5) 0.3690(2) 0.7249(11) 0.054(2) Uani 1 1 d . . . . .
H18A H 0.446018 0.388990 0.646362 0.064 Uiso 1 1 calc R U . . .
H18B H 0.417139 0.350801 0.718345 0.064 Uiso 1 1 calc R U . . .
C19A C 0.4820(6) 0.3797(2) 0.9199(13) 0.067(3) Uani 1 1 d . . . . .
H19A H 0.466565 0.403853 0.951274 0.081 Uiso 1 1 calc R U . . .
H19B H 0.463438 0.363008 1.011379 0.081 Uiso 1 1 calc R U . . .
C20A C 0.6493(6) 0.5002(2) 0.2703(13) 0.056(2) Uani 1 1 d . . . . .
C21A C 0.6999(15) 0.5599(4) 0.326(4) 0.089(8) Uani 0.57(3) 1 d D U P A 1
H21A H 0.722834 0.561606 0.206458 0.133 Uiso 0.57(3) 1 calc R U P A 1
H21B H 0.735962 0.570582 0.412249 0.133 Uiso 0.57(3) 1 calc R U P A 1
H21C H 0.649035 0.572087 0.328507 0.133 Uiso 0.57(3) 1 calc R U P A 1
N5A N 0.6878(13) 0.5224(4) 0.372(4) 0.068(6) Uani 0.57(3) 1 d D U P A 1
H5NA H 0.707350 0.514781 0.473164 0.082 Uiso 0.57(3) 1 calc R U P A 1
C211 C 0.738(3) 0.5534(7) 0.221(5) 0.101(10) Uani 0.43(3) 1 d D U P A 2
H21D H 0.786417 0.554035 0.148363 0.151 Uiso 0.43(3) 1 calc R U P A 2
H21E H 0.744483 0.568816 0.323689 0.151 Uiso 0.43(3) 1 calc R U P A 2
H21F H 0.693229 0.561280 0.148919 0.151 Uiso 0.43(3) 1 calc R U P A 2
N51 N 0.723(2) 0.5161(6) 0.284(4) 0.074(7) Uani 0.43(3) 1 d D U P A 2
H5N1 H 0.762694 0.504312 0.331397 0.088 Uiso 0.43(3) 1 calc R U P A 2
N1A N 0.6613(4) 0.21034(16) 0.6587(10) 0.0525(18) Uani 1 1 d . . . . .
N2A N 0.5943(4) 0.30170(13) 0.5775(8) 0.0370(15) Uani 1 1 d . . . . .
N3A N 0.5905(4) 0.35952(14) 0.5335(8) 0.0394(15) Uani 1 1 d . . . . .
N4A N 0.6762(6) 0.1282(2) 0.4858(15) 0.096(3) Uani 1 1 d . . . . .
S1A S 0.67675(13) 0.32463(5) 0.2812(3) 0.0482(6) Uani 1 1 d . . . . .
F1A F 0.5523(14) 0.2188(3) 0.0585(16) 0.078(4) Uani 0.68(4) 1 d D U P B 3
F2A F 0.5091(9) 0.1763(5) 0.219(3) 0.086(5) Uani 0.68(4) 1 d D U P B 3
F3A F 0.6256(7) 0.1734(5) 0.114(3) 0.082(5) Uani 0.68(4) 1 d D U P B 3
F11 F 0.601(3) 0.2139(8) 0.061(4) 0.094(9) Uani 0.32(4) 1 d D U P B 4
F21 F 0.4985(12) 0.1899(11) 0.195(5) 0.071(8) Uani 0.32(4) 1 d D U P B 4
F31 F 0.607(2) 0.1625(7) 0.181(5) 0.084(8) Uani 0.32(4) 1 d D U P B 4
F4A F 0.7710(3) 0.45643(12) 0.4503(8) 0.0652(14) Uani 1 1 d . . . . .
O1A O 0.5223(4) 0.29674(14) 0.8454(9) 0.0675(18) Uani 1 1 d . . . . .
O2A O 0.6056(6) 0.51144(18) 0.1495(13) 0.112(3) Uani 1 1 d . . . . .
C1B C 0.8441(4) 0.26408(16) 1.0412(10) 0.0379(18) Uani 1 1 d . . . . .
C2B C 0.8637(5) 0.24824(17) 0.8803(10) 0.0396(18) Uani 1 1 d . . . . .
H2B H 0.886507 0.261676 0.787347 0.047 Uiso 1 1 calc R U . . .
C3B C 0.8498(5) 0.21206(18) 0.8550(10) 0.0415(19) Uani 1 1 d . . . . .
C4B C 0.8121(5) 0.19441(18) 0.9956(12) 0.049(2) Uani 1 1 d . . . . .
C5B C 0.8063(5) 0.24400(18) 1.1755(11) 0.050(2) Uani 1 1 d . . . . .
H5B H 0.791677 0.255079 1.283536 0.060 Uiso 1 1 calc R U . . .
C6B C 0.8321(4) 0.32854(16) 0.9581(10) 0.0360(17) Uani 1 1 d . . . . .
C7B C 0.9095(5) 0.35324(18) 1.1991(10) 0.0422(18) Uani 1 1 d . . . . .
C8B C 0.9050(5) 0.31333(18) 1.2198(11) 0.048(2) Uani 1 1 d . . . . .
C9B C 0.8772(5) 0.1945(2) 0.6852(12) 0.051(2) Uani 1 1 d D . . . .
C10B C 0.7913(6) 0.1567(2) 0.9852(13) 0.063(3) Uani 1 1 d . . . . .
C11B C 0.8461(5) 0.39378(18) 0.9603(11) 0.044(2) Uani 1 1 d . . . . .
C12B C 0.9037(5) 0.41006(19) 0.8562(11) 0.049(2) Uani 1 1 d . . . . .
H12B H 0.950933 0.398447 0.822406 0.059 Uiso 1 1 calc R U . . .
C13B C 0.8876(6) 0.4450(2) 0.8038(13) 0.059(2) Uani 1 1 d . . . . .
C14B C 0.8180(6) 0.46304(19) 0.8514(11) 0.051(2) Uani 1 1 d . . . . .
C15B C 0.7594(6) 0.4446(2) 0.9460(12) 0.054(2) Uani 1 1 d . . . . .
H15B H 0.709820 0.455280 0.969520 0.064 Uiso 1 1 calc R U . . .
C16B C 0.7741(5) 0.4103(2) 1.0058(11) 0.048(2) Uani 1 1 d . . . . .
H16B H 0.735991 0.398411 1.075980 0.057 Uiso 1 1 calc R U . . .
C17B C 0.9965(5) 0.3671(2) 1.2148(12) 0.056(2) Uani 1 1 d . . . . .
H17C H 1.008992 0.386372 1.131902 0.067 Uiso 1 1 calc R U . . .
H17D H 1.037129 0.348487 1.208727 0.067 Uiso 1 1 calc R U . . .
C18B C 0.8865(5) 0.3746(2) 1.3703(11) 0.052(2) Uani 1 1 d . . . . .
H18C H 0.858316 0.396682 1.344789 0.062 Uiso 1 1 calc R U . . .
H18D H 0.858177 0.360707 1.461275 0.062 Uiso 1 1 calc R U . . .
C19B C 0.9768(6) 0.3794(3) 1.4094(13) 0.073(3) Uani 1 1 d . . . . .
H19C H 0.997263 0.363576 1.502839 0.088 Uiso 1 1 calc R U . . .
H19D H 0.992155 0.403876 1.433815 0.088 Uiso 1 1 calc R U . . .
N1B N 0.7904(5) 0.20917(16) 1.1543(10) 0.0541(19) Uani 1 1 d . . . . .
N2B N 0.8583(4) 0.30085(13) 1.0717(8) 0.0381(15) Uani 1 1 d . . . . .
N3B N 0.8632(4) 0.35899(14) 1.0292(8) 0.0399(15) Uani 1 1 d . . . . .
N4B N 0.7726(6) 0.12757(19) 0.9794(15) 0.097(3) Uani 1 1 d . . . . .
S1B S 0.77577(13) 0.32429(5) 0.7779(3) 0.0483(6) Uani 1 1 d . . . . .
C20B C 0.8045(7) 0.5012(2) 0.8005(15) 0.066(3) Uani 0.658(13) 1 d D . P C 5
C21B C 0.8608(12) 0.5628(4) 0.781(3) 0.122(7) Uani 0.658(13) 1 d D U P C 5
H21G H 0.881593 0.569995 0.665124 0.183 Uiso 0.658(13) 1 calc R U P C 5
H21H H 0.892999 0.573092 0.875856 0.183 Uiso 0.658(13) 1 calc R U P C 5
H21I H 0.805984 0.570793 0.793051 0.183 Uiso 0.658(13) 1 calc R U P C 5
O2B O 0.7370(15) 0.5108(5) 0.749(4) 0.092(6) Uani 0.658(13) 1 d D U P C 5
N5B N 0.863(2) 0.5228(6) 0.796(4) 0.094(7) Uani 0.658(13) 1 d D U P C 5
H5NB H 0.910772 0.513486 0.801329 0.113 Uiso 0.658(13) 1 calc R U P C 5
C202 C 0.8045(7) 0.5012(2) 0.8005(15) 0.066(3) Uani 0.342(13) 1 d D U P C 6
C212 C 0.7088(17) 0.5506(5) 0.746(4) 0.084(8) Uani 0.342(13) 1 d D U P C 6
H21J H 0.690540 0.555713 0.624834 0.125 Uiso 0.342(13) 1 calc R U P C 6
H21K H 0.754501 0.565376 0.773778 0.125 Uiso 0.342(13) 1 calc R U P C 6
H21L H 0.666152 0.555388 0.830510 0.125 Uiso 0.342(13) 1 calc R U P C 6
O22 O 0.859(3) 0.5218(10) 0.857(5) 0.072(8) Uani 0.342(13) 1 d D U P C 6
N52 N 0.733(3) 0.5123(9) 0.759(9) 0.093(12) Uani 0.342(13) 1 d D U P C 6
H5N2 H 0.696332 0.496524 0.736487 0.112 Uiso 0.342(13) 1 calc R U P C 6
F1B F 0.9011(15) 0.2182(3) 0.5563(19) 0.084(5) Uani 0.67(4) 1 d D U P D 5
F2B F 0.9464(8) 0.1770(5) 0.710(2) 0.076(4) Uani 0.67(4) 1 d D U P D 5
F3B F 0.8261(8) 0.1746(6) 0.600(3) 0.096(6) Uani 0.67(4) 1 d D U P D 5
F12 F 0.853(3) 0.2118(8) 0.546(3) 0.084(8) Uani 0.33(4) 1 d D U P D 6
F22 F 0.9542(13) 0.1906(11) 0.683(6) 0.090(9) Uani 0.33(4) 1 d D U P D 6
F32 F 0.847(2) 0.1622(6) 0.672(4) 0.082(8) Uani 0.33(4) 1 d D U P D 6
F4B F 0.9423(4) 0.46058(14) 0.6938(10) 0.103(2) Uani 1 1 d . . . . .
O1B O 0.9328(4) 0.29499(13) 1.3355(8) 0.0670(18) Uani 1 1 d . . . . .
O3A O 0.4289(13) 0.5249(6) -0.191(4) 0.123(7) Uani 0.5 1 d D U P E -7
H1O H 0.418673 0.546041 -0.207774 0.185 Uiso 0.5 1 calc R U P E -7
C22A C 0.512(3) 0.4765(12) -0.228(6) 0.146(13) Uani 0.5 1 d D U P E -7
H22A H 0.505064 0.461161 -0.331105 0.218 Uiso 0.5 1 calc R U P E -7
H22B H 0.471978 0.470643 -0.137612 0.218 Uiso 0.5 1 calc R U P E -7
H22C H 0.564679 0.473377 -0.177965 0.218 Uiso 0.5 1 calc R U P E -7
C23A C 0.501(3) 0.5156(12) -0.287(6) 0.170(16) Uani 0.5 1 d D U P E -7
H23A H 0.545963 0.530269 -0.250275 0.204 Uiso 0.5 1 calc R U P E -7
H23B H 0.493224 0.517608 -0.417515 0.204 Uiso 0.5 1 calc R U P E -7
C22B C 1.008(3) 0.5046(12) 1.039(3) 0.114(8) Uani 0.25 1 d D U P F -8
H22D H 1.050268 0.515418 0.970511 0.171 Uiso 0.25 1 calc R U P F -8
H22E H 1.017466 0.479505 1.050260 0.171 Uiso 0.25 1 calc R U P F -8
H22F H 0.957052 0.508429 0.978800 0.171 Uiso 0.25 1 calc R U P F -8
C23B C 1.005(5) 0.5212(19) 1.227(6) 0.136(13) Uani 0.25 1 d D U P F -8
H23C H 1.054562 0.517387 1.292716 0.164 Uiso 0.25 1 calc R U P F -8
H23D H 0.993616 0.546566 1.220625 0.164 Uiso 0.25 1 calc R U P F -8
O3B O 0.941(3) 0.5031(15) 1.307(5) 0.157(13) Uani 0.25 1 d D U P F -8
H2O H 0.898784 0.509530 1.260710 0.236 Uiso 0.25 1 calc R U P F -8
C222 C 1.008(3) 0.5046(12) 1.039(3) 0.114(8) Uani 0.25 1 d D U P G -9
H22G H 1.057354 0.491986 1.021438 0.171 Uiso 0.25 1 calc R U P G -9
H22H H 0.963871 0.491103 0.988805 0.171 Uiso 0.25 1 calc R U P G -9
H22I H 1.010574 0.527387 0.980477 0.171 Uiso 0.25 1 calc R U P G -9
C232 C 0.993(4) 0.510(2) 1.242(4) 0.138(13) Uani 0.25 1 d D U P G -9
H23E H 0.989522 0.487282 1.304436 0.166 Uiso 0.25 1 calc R U P G -9
H23F H 1.036569 0.523834 1.296048 0.166 Uiso 0.25 1 calc R U P G -9
O32 O 0.921(3) 0.5281(14) 1.250(6) 0.170(13) Uani 0.25 1 d D U P G -9
H202 H 0.929997 0.549394 1.266088 0.254 Uiso 0.25 1 calc R U P G -9

loop_
_atom_site_aniso_label
_atom_site_aniso_U_11
_atom_site_aniso_U_22
_atom_site_aniso_U_33
_atom_site_aniso_U_23
_atom_site_aniso_U_13
_atom_site_aniso_U_12
C1A 0.036(5) 0.037(4) 0.038(4) -0.005(3) -0.001(4) -0.004(3)
C2A 0.037(5) 0.040(4) 0.044(5) 0.000(3) 0.000(4) -0.001(3)
C3A 0.035(5) 0.040(4) 0.044(5) -0.004(3) 0.005(4) -0.005(3)
C4A 0.043(5) 0.030(3) 0.053(5) -0.004(4) -0.003(4) 0.000(3)
C5A 0.052(5) 0.041(4) 0.053(5) -0.004(4) -0.014(4) 0.000(4)
C6A 0.038(4) 0.041(4) 0.031(4) -0.002(3) -0.007(3) 0.003(3)
C7A 0.045(5) 0.042(4) 0.033(4) -0.006(3) 0.003(4) 0.000(3)
C8A 0.046(5) 0.040(4) 0.041(4) -0.001(3) 0.005(4) -0.002(3)
C9A 0.064(7) 0.048(5) 0.053(6) -0.009(4) -0.004(6) -0.006(5)
C10A 0.060(6) 0.044(5) 0.082(7) -0.012(5) -0.010(6) 0.004(4)
C11A 0.044(5) 0.034(3) 0.034(4) -0.009(3) 0.004(4) -0.003(3)
C12A 0.051(5) 0.045(4) 0.030(4) -0.001(3) 0.003(4) 0.008(4)
C13A 0.042(5) 0.039(4) 0.044(4) -0.002(3) 0.001(4) -0.005(4)
C14A 0.056(6) 0.038(4) 0.042(4) -0.002(3) 0.001(4) 0.003(4)
C15A 0.063(6) 0.049(4) 0.049(5) 0.004(4) -0.003(5) 0.012(4)
C16A 0.052(5) 0.049(4) 0.041(5) 0.005(4) -0.007(4) 0.004(4)
C17A 0.051(6) 0.048(4) 0.041(5) -0.008(4) 0.004(4) 0.000(4)
C18A 0.048(5) 0.069(5) 0.044(5) -0.011(4) 0.007(4) 0.005(4)
C19A 0.073(7) 0.077(6) 0.051(6) -0.010(5) 0.014(6) 0.009(5)
C20A 0.073(7) 0.041(4) 0.055(5) 0.012(4) 0.003(5) 0.010(4)
C21A 0.088(16) 0.038(9) 0.14(2) 0.014(11) -0.006(15) -0.017(9)
N5A 0.079(13) 0.044(8) 0.082(14) 0.016(8) -0.002(11) -0.007(8)
C211 0.13(3) 0.063(14) 0.11(2) 0.020(15) 0.00(2) 0.002(15)
N51 0.101(19) 0.046(10) 0.074(15) 0.015(10) 0.009(14) -0.018(11)
N1A 0.057(5) 0.044(4) 0.056(4) 0.004(3) -0.009(4) -0.001(3)
N2A 0.038(4) 0.033(3) 0.039(4) 0.001(3) 0.001(3) -0.003(3)
N3A 0.041(4) 0.039(3) 0.038(3) -0.001(3) 0.007(3) 0.005(3)
N4A 0.100(7) 0.048(5) 0.139(9) -0.016(5) -0.015(7) 0.016(4)
S1A 0.0543(13) 0.0447(10) 0.0456(12) 0.0013(10) 0.0136(10) 0.0054(9)
F1A 0.108(12) 0.080(6) 0.047(5) -0.004(4) -0.026(7) -0.010(6)
F2A 0.075(9) 0.101(10) 0.081(7) 0.008(8) -0.018(7) -0.047(7)
F3A 0.056(6) 0.113(10) 0.079(10) -0.061(8) -0.004(6) 0.018(7)
F11 0.12(2) 0.123(16) 0.043(11) -0.003(11) -0.016(15) -0.015(16)
F21 0.032(11) 0.107(18) 0.075(16) -0.041(14) -0.027(10) 0.014(12)
F31 0.111(18) 0.072(12) 0.070(16) -0.024(11) 0.002(13) 0.038(12)
F4A 0.056(3) 0.057(3) 0.082(4) 0.005(3) -0.005(3) -0.011(2)
O1A 0.087(5) 0.051(3) 0.065(4) 0.000(3) 0.029(4) -0.011(3)
O2A 0.143(8) 0.072(5) 0.122(7) 0.042(5) -0.034(7) -0.010(5)
C1B 0.043(5) 0.029(3) 0.042(4) 0.006(3) -0.005(4) 0.000(3)
C2B 0.040(5) 0.037(4) 0.042(4) 0.000(3) 0.005(4) 0.003(3)
C3B 0.039(5) 0.044(4) 0.041(4) -0.004(3) -0.006(4) 0.006(4)
C4B 0.050(5) 0.031(4) 0.066(6) -0.006(4) 0.000(5) 0.009(4)
C5B 0.075(6) 0.037(4) 0.038(4) 0.004(3) 0.008(4) 0.006(4)
C6B 0.037(4) 0.031(3) 0.040(4) -0.001(3) 0.002(4) -0.001(3)
C7B 0.043(5) 0.045(4) 0.039(4) -0.001(3) -0.004(4) 0.003(3)
C8B 0.056(6) 0.043(4) 0.043(5) 0.003(4) -0.003(5) 0.005(4)
C9B 0.048(6) 0.049(5) 0.056(6) -0.010(4) 0.008(5) -0.001(4)
C10B 0.080(7) 0.042(5) 0.068(6) -0.008(4) 0.000(6) 0.009(4)
C11B 0.056(6) 0.039(4) 0.036(4) -0.002(3) -0.012(4) -0.005(4)
C12B 0.062(6) 0.043(4) 0.042(5) 0.003(4) 0.014(4) 0.007(4)
C13B 0.073(7) 0.051(4) 0.055(5) 0.016(4) 0.024(5) 0.004(5)
C14B 0.072(6) 0.041(4) 0.041(5) 0.003(4) 0.001(5) 0.006(4)
C15B 0.064(6) 0.047(4) 0.050(5) -0.001(4) 0.003(5) 0.008(4)
C16B 0.048(6) 0.046(4) 0.050(5) 0.003(4) 0.007(5) -0.004(4)
C17B 0.051(6) 0.069(5) 0.047(5) -0.006(4) -0.010(5) -0.006(4)
C18B 0.056(6) 0.058(5) 0.040(5) -0.009(4) 0.000(4) 0.005(4)
C19B 0.061(7) 0.099(7) 0.060(6) -0.033(6) -0.003(6) -0.002(6)
N1B 0.071(5) 0.039(3) 0.052(4) 0.003(3) 0.004(4) -0.005(3)
N2B 0.045(4) 0.035(3) 0.034(3) -0.004(3) -0.003(3) 0.004(3)
N3B 0.049(4) 0.034(3) 0.038(3) 0.001(3) -0.011(3) 0.000(3)
N4B 0.129(9) 0.039(4) 0.123(8) -0.006(5) 0.006(7) -0.010(5)
S1B 0.0554(14) 0.0436(9) 0.0459(12) -0.0001(9) -0.0154(11) -0.0026(9)
C20B 0.079(7) 0.045(5) 0.075(6) 0.001(5) 0.008(6) 0.010(5)
C21B 0.134(14) 0.076(10) 0.156(15) 0.047(11) 0.025(14) 0.011(10)
O2B 0.113(12) 0.076(11) 0.087(10) -0.002(8) -0.036(10) 0.038(9)
N5B 0.093(11) 0.061(9) 0.127(16) 0.039(10) 0.027(12) -0.001(8)
C202 0.079(7) 0.045(5) 0.075(6) 0.001(5) 0.008(6) 0.010(5)
C212 0.118(18) 0.032(10) 0.100(17) 0.024(11) 0.004(16) 0.041(11)
O22 0.088(17) 0.050(13) 0.078(17) 0.024(11) 0.011(15) 0.014(13)
N52 0.11(2) 0.052(18) 0.12(2) 0.039(18) 0.048(19) 0.008(18)
F1B 0.120(13) 0.084(6) 0.048(6) -0.011(5) 0.015(8) -0.009(7)
F2B 0.068(7) 0.092(9) 0.069(6) -0.001(7) 0.020(6) 0.038(7)
F3B 0.066(7) 0.139(12) 0.084(11) -0.063(9) 0.011(6) -0.029(7)
F12 0.14(2) 0.083(14) 0.032(9) -0.007(9) -0.012(14) 0.035(14)
F22 0.078(15) 0.098(18) 0.095(18) -0.026(15) 0.028(13) -0.026(13)
F32 0.146(19) 0.056(11) 0.045(13) -0.036(9) 0.029(12) -0.031(11)
F4B 0.109(5) 0.074(3) 0.126(5) 0.030(4) 0.051(5) 0.005(3)
O1B 0.105(5) 0.047(3) 0.049(4) 0.005(3) -0.028(4) 0.005(3)
O3A 0.129(16) 0.120(12) 0.120(14) 0.017(12) 0.017(14) 0.021(13)
C22A 0.19(3) 0.13(2) 0.12(2) -0.03(2) 0.03(2) -0.01(2)
C23A 0.18(2) 0.16(2) 0.17(2) 0.000(17) -0.004(18) 0.010(18)
C22B 0.087(14) 0.130(17) 0.126(13) 0.040(15) 0.031(15) -0.018(13)
C23B 0.134(18) 0.139(19) 0.136(18) 0.007(15) 0.014(15) -0.012(15)
O3B 0.14(2) 0.17(2) 0.16(2) 0.04(2) 0.01(2) -0.02(2)
C222 0.087(14) 0.130(17) 0.126(13) 0.040(15) 0.031(15) -0.018(13)
C232 0.138(18) 0.141(19) 0.135(17) 0.016(15) 0.014(16) -0.005(16)
O32 0.16(2) 0.18(2) 0.17(2) 0.01(2) 0.01(2) -0.03(2)

loop_
_atom_type_symbol
_atom_type_description
_atom_type_scat_dispersion_real
_atom_type_scat_dispersion_imag
_atom_type_scat_source
C C 0.0033 0.0016 'International Tables Vol C Tables 4.2.6.8 and 6.1.1.4'
H H 0.0000 0.0000 'International Tables Vol C Tables 4.2.6.8 and 6.1.1.4'
N N 0.0061 0.0033 'International Tables Vol C Tables 4.2.6.8 and 6.1.1.4'
O O 0.0106 0.0060 'International Tables Vol C Tables 4.2.6.8 and 6.1.1.4'
F F 0.0171 0.0103 'International Tables Vol C Tables 4.2.6.8 and 6.1.1.4'
S S 0.1246 0.1234 'International Tables Vol C Tables 4.2.6.8 and 6.1.1.4'

loop_
_geom_angle_atom_site_label_1
_geom_angle_atom_site_label_2
_geom_angle_atom_site_label_3
_geom_angle
_geom_angle_site_symmetry_1
_geom_angle_site_symmetry_3
_geom_angle_publ_flag
C5A C1A C2A 120.4(6) . . ?
C5A C1A N2A 119.9(6) . . ?
C2A C1A N2A 119.6(7) . . ?
C3A C2A C1A 116.8(7) . . ?
C3A C2A H2A 121.6 . . ?
C1A C2A H2A 121.6 . . ?
C4A C3A C2A 119.6(7) . . ?
C4A C3A C9A 122.4(6) . . ?
C2A C3A C9A 118.0(7) . . ?
N1A C4A C3A 122.6(6) . . ?
N1A C4A C10A 114.6(7) . . ?
C3A C4A C10A 122.7(7) . . ?
N1A C5A C1A 122.2(7) . . ?
N1A C5A H5A 118.9 . . ?
C1A C5A H5A 118.9 . . ?
N3A C6A N2A 105.9(6) . . ?
N3A C6A S1A 128.2(6) . . ?
N2A C6A S1A 125.8(5) . . ?
N3A C7A C8A 100.3(6) . . ?
N3A C7A C17A 119.3(6) . . ?
C8A C7A C17A 114.3(6) . . ?
N3A C7A C18A 121.0(6) . . ?
C8A C7A C18A 113.3(7) . . ?
C17A C7A C18A 89.7(6) . . ?
O1A C8A N2A 125.9(6) . . ?
O1A C8A C7A 126.4(7) . . ?
N2A C8A C7A 107.7(6) . . ?
F11 C9A F21 116.2(19) . . ?
F3A C9A F2A 106.2(10) . . ?
F11 C9A F31 110.1(17) . . ?
F21 C9A F31 105.2(16) . . ?
F3A C9A F1A 106.4(11) . . ?
F2A C9A F1A 103.9(10) . . ?
F11 C9A C3A 105.8(15) . . ?
F21 C9A C3A 110.3(17) . . ?
F3A C9A C3A 116.1(9) . . ?
F2A C9A C3A 111.0(11) . . ?
F31 C9A C3A 109.2(16) . . ?
F1A C9A C3A 112.3(7) . . ?
N4A C10A C4A 175.9(12) . . ?
C12A C11A C16A 118.9(7) . . ?
C12A C11A N3A 120.7(7) . . ?
C16A C11A N3A 120.4(7) . . ?
C11A C12A C13A 118.0(7) . . ?
C11A C12A H12A 121.0 . . ?
C13A C12A H12A 121.0 . . ?
C14A C13A F4A 119.4(7) . . ?
C14A C13A C12A 124.6(8) . . ?
F4A C13A C12A 115.8(7) . . ?
C15A C14A C13A 115.8(7) . . ?
C15A C14A C20A 118.7(8) . . ?
C13A C14A C20A 125.4(8) . . ?
C14A C15A C16A 121.8(8) . . ?
C14A C15A H15A 119.1 . . ?
C16A C15A H15A 119.1 . . ?
C15A C16A C11A 120.8(8) . . ?
C15A C16A H16A 119.6 . . ?
C11A C16A H16A 119.6 . . ?
C19A C17A C7A 87.7(6) . . ?
C19A C17A H17A 114.0 . . ?
C7A C17A H17A 114.0 . . ?
C19A C17A H17B 114.0 . . ?
C7A C17A H17B 114.0 . . ?
H17A C17A H17B 111.2 . . ?
C19A C18A C7A 87.3(6) . . ?
C19A C18A H18A 114.1 . . ?
C7A C18A H18A 114.1 . . ?
C19A C18A H18B 114.1 . . ?
C7A C18A H18B 114.1 . . ?
H18A C18A H18B 111.3 . . ?
C17A C19A C18A 90.9(7) . . ?
C17A C19A H19A 113.5 . . ?
C18A C19A H19A 113.5 . . ?
C17A C19A H19B 113.5 . . ?
C18A C19A H19B 113.5 . . ?
H19A C19A H19B 110.8 . . ?
O2A C20A N5A 119.4(10) . . ?
O2A C20A N51 115.8(12) . . ?
O2A C20A C14A 118.6(9) . . ?
N5A C20A C14A 119.4(11) . . ?
N51 C20A C14A 119.9(13) . . ?
N5A C21A H21A 109.5 . . ?
N5A C21A H21B 109.5 . . ?
H21A C21A H21B 109.5 . . ?
N5A C21A H21C 109.5 . . ?
H21A C21A H21C 109.5 . . ?
H21B C21A H21C 109.5 . . ?
C20A N5A C21A 123.7(17) . . ?
C20A N5A H5NA 118.1 . . ?
C21A N5A H5NA 118.1 . . ?
N51 C211 H21D 109.5 . . ?
N51 C211 H21E 109.5 . . ?
H21D C211 H21E 109.5 . . ?
N51 C211 H21F 109.5 . . ?
H21D C211 H21F 109.5 . . ?
H21E C211 H21F 109.5 . . ?
C20A N51 C211 122(2) . . ?
C20A N51 H5N1 118.9 . . ?
C211 N51 H5N1 118.9 . . ?
C5A N1A C4A 118.4(7) . . ?
C8A N2A C6A 111.7(5) . . ?
C8A N2A C1A 124.3(6) . . ?
C6A N2A C1A 124.0(6) . . ?
C6A N3A C11A 123.2(6) . . ?
C6A N3A C7A 114.3(6) . . ?
C11A N3A C7A 122.1(5) . . ?
C2B C1B C5B 119.2(6) . . ?
C2B C1B N2B 121.4(6) . . ?
C5B C1B N2B 119.3(7) . . ?
C1B C2B C3B 120.1(7) . . ?
C1B C2B H2B 119.9 . . ?
C3B C2B H2B 119.9 . . ?
C4B C3B C2B 116.4(7) . . ?
C4B C3B C9B 123.9(6) . . ?
C2B C3B C9B 119.7(7) . . ?
N1B C4B C3B 125.2(7) . . ?
N1B C4B C10B 112.5(8) . . ?
C3B C4B C10B 122.3(8) . . ?
N1B C5B C1B 122.2(7) . . ?
N1B C5B H5B 118.9 . . ?
C1B C5B H5B 118.9 . . ?
N3B C6B N2B 106.0(6) . . ?
N3B C6B S1B 127.8(5) . . ?
N2B C6B S1B 126.2(5) . . ?
N3B C7B C8B 101.8(6) . . ?
N3B C7B C17B 120.0(7) . . ?
C8B C7B C17B 112.0(7) . . ?
N3B C7B C18B 119.1(6) . . ?
C8B C7B C18B 115.0(7) . . ?
C17B C7B C18B 89.7(6) . . ?
O1B C8B N2B 124.9(6) . . ?
O1B C8B C7B 129.0(8) . . ?
N2B C8B C7B 106.1(6) . . ?
F12 C9B F22 111.1(19) . . ?
F12 C9B F32 106.8(15) . . ?
F22 C9B F32 106.1(16) . . ?
F3B C9B F2B 110.0(10) . . ?
F3B C9B F1B 103.3(11) . . ?
F2B C9B F1B 99.7(10) . . ?
F12 C9B C3B 110.8(13) . . ?
F22 C9B C3B 111(2) . . ?
F3B C9B C3B 117.7(10) . . ?
F32 C9B C3B 110.5(12) . . ?
F2B C9B C3B 111.5(10) . . ?
F1B C9B C3B 112.8(8) . . ?
N4B C10B C4B 177.8(11) . . ?
C12B C11B C16B 122.4(7) . . ?
C12B C11B N3B 118.0(7) . . ?
C16B C11B N3B 119.6(7) . . ?
C11B C12B C13B 116.3(8) . . ?
C11B C12B H12B 121.9 . . ?
C13B C12B H12B 121.9 . . ?
F4B C13B C14B 119.9(7) . . ?
F4B C13B C12B 116.6(8) . . ?
C14B C13B C12B 123.4(8) . . ?
C15B C14B C13B 118.0(7) . . ?
C15B C14B C202 120.0(8) . . ?
C13B C14B C202 122.1(8) . . ?
C15B C14B C20B 120.0(8) . . ?
C13B C14B C20B 122.1(8) . . ?
C14B C15B C16B 120.2(8) . . ?
C14B C15B H15B 119.9 . . ?
C16B C15B H15B 119.9 . . ?
C15B C16B C11B 119.5(8) . . ?
C15B C16B H16B 120.3 . . ?
C11B C16B H16B 120.3 . . ?
C7B C17B C19B 88.4(7) . . ?
C7B C17B H17C 113.9 . . ?
C19B C17B H17C 113.9 . . ?
C7B C17B H17D 113.9 . . ?
C19B C17B H17D 113.9 . . ?
H17C C17B H17D 111.1 . . ?
C19B C18B C7B 88.5(6) . . ?
C19B C18B H18C 113.9 . . ?
C7B C18B H18C 113.9 . . ?
C19B C18B H18D 113.9 . . ?
C7B C18B H18D 113.9 . . ?
H18C C18B H18D 111.1 . . ?
C18B C19B C17B 89.8(7) . . ?
C18B C19B H19C 113.7 . . ?
C17B C19B H19C 113.7 . . ?
C18B C19B H19D 113.7 . . ?
C17B C19B H19D 113.7 . . ?
H19C C19B H19D 110.9 . . ?
C4B N1B C5B 116.7(7) . . ?
C6B N2B C8B 112.5(5) . . ?
C6B N2B C1B 125.1(6) . . ?
C8B N2B C1B 122.3(6) . . ?
C6B N3B C11B 123.8(6) . . ?
C6B N3B C7B 113.5(5) . . ?
C11B N3B C7B 122.3(6) . . ?
O2B C20B N5B 119.9(15) . . ?
O2B C20B C14B 119.6(14) . . ?
N5B C20B C14B 120.2(16) . . ?
N5B C21B H21G 109.5 . . ?
N5B C21B H21H 109.5 . . ?
H21G C21B H21H 109.5 . . ?
N5B C21B H21I 109.5 . . ?
H21G C21B H21I 109.5 . . ?
H21H C21B H21I 109.5 . . ?
C20B N5B C21B 128(3) . . ?
C20B N5B H5NB 115.9 . . ?
C21B N5B H5NB 115.9 . . ?
O22 C202 N52 122(2) . . ?
O22 C202 C14B 113.6(17) . . ?
N52 C202 C14B 120.4(19) . . ?
N52 C212 H21J 109.5 . . ?
N52 C212 H21K 109.5 . . ?
H21J C212 H21K 109.5 . . ?
N52 C212 H21L 109.5 . . ?
H21J C212 H21L 109.5 . . ?
H21K C212 H21L 109.5 . . ?
C202 N52 C212 125(4) . . ?
C202 N52 H5N2 117.7 . . ?
C212 N52 H5N2 117.7 . . ?
C23A O3A H1O 109.5 . . ?
C23A C22A H22A 109.5 . . ?
C23A C22A H22B 109.5 . . ?
H22A C22A H22B 109.5 . . ?
C23A C22A H22C 109.5 . . ?
H22A C22A H22C 109.5 . . ?
H22B C22A H22C 109.5 . . ?
O3A C23A C22A 101(2) . . ?
O3A C23A H23A 111.6 . . ?
C22A C23A H23A 111.6 . . ?
O3A C23A H23B 111.6 . . ?
C22A C23A H23B 111.6 . . ?
H23A C23A H23B 109.4 . . ?
C23B C22B H22D 109.5 . . ?
C23B C22B H22E 109.5 . . ?
H22D C22B H22E 109.5 . . ?
C23B C22B H22F 109.5 . . ?
H22D C22B H22F 109.5 . . ?
H22E C22B H22F 109.5 . . ?
O3B C23B C22B 102(2) . . ?
O3B C23B H23C 111.3 . . ?
C22B C23B H23C 111.3 . . ?
O3B C23B H23D 111.3 . . ?
C22B C23B H23D 111.3 . . ?
H23C C23B H23D 109.2 . . ?
C23B O3B H2O 109.5 . . ?
C232 C222 H22G 109.5 . . ?
C232 C222 H22H 109.5 . . ?
H22G C222 H22H 109.5 . . ?
C232 C222 H22I 109.5 . . ?
H22G C222 H22I 109.5 . . ?
H22H C222 H22I 109.5 . . ?
O32 C232 C222 104(3) . . ?
O32 C232 H23E 111.0 . . ?
C222 C232 H23E 111.0 . . ?
O32 C232 H23F 111.0 . . ?
C222 C232 H23F 111.0 . . ?
H23E C232 H23F 109.0 . . ?
C232 O32 H202 109.5 . . ?

loop_
_geom_bond_atom_site_label_1
_geom_bond_atom_site_label_2
_geom_bond_distance
_geom_bond_site_symmetry_2
_geom_bond_publ_flag
C1A C5A 1.371(10) . ?
C1A C2A 1.393(10) . ?
C1A N2A 1.432(8) . ?
C2A C3A 1.380(9) . ?
C2A H2A 0.9300 . ?
C3A C4A 1.378(10) . ?
C3A C9A 1.527(11) . ?
C4A N1A 1.337(10) . ?
C4A C10A 1.441(10) . ?
C5A N1A 1.323(9) . ?
C5A H5A 0.9300 . ?
C6A N3A 1.342(8) . ?
C6A N2A 1.407(9) . ?
C6A S1A 1.639(8) . ?
C7A N3A 1.464(10) . ?
C7A C8A 1.512(9) . ?
C7A C17A 1.551(10) . ?
C7A C18A 1.552(11) . ?
C8A O1A 1.220(9) . ?
C8A N2A 1.375(9) . ?
C9A F11 1.26(2) . ?
C9A F21 1.28(2) . ?
C9A F3A 1.293(12) . ?
C9A F2A 1.309(14) . ?
C9A F31 1.33(2) . ?
C9A F1A 1.370(13) . ?
C10A N4A 1.135(10) . ?
C11A C12A 1.352(10) . ?
C11A C16A 1.400(10) . ?
C11A N3A 1.420(9) . ?
C12A C13A 1.385(10) . ?
C12A H12A 0.9300 . ?
C13A C14A 1.370(11) . ?
C13A F4A 1.378(9) . ?
C14A C15A 1.360(12) . ?
C14A C20A 1.493(10) . ?
C15A C16A 1.365(10) . ?
C15A H15A 0.9300 . ?
C16A H16A 0.9300 . ?
C17A C19A 1.529(12) . ?
C17A H17A 0.9700 . ?
C17A H17B 0.9700 . ?
C18A C19A 1.541(12) . ?
C18A H18A 0.9700 . ?
C18A H18B 0.9700 . ?
C19A H19A 0.9700 . ?
C19A H19B 0.9700 . ?
C20A O2A 1.223(11) . ?
C20A N5A 1.29(2) . ?
C20A N51 1.37(3) . ?
C21A N5A 1.461(17) . ?
C21A H21A 0.9600 . ?
C21A H21B 0.9600 . ?
C21A H21C 0.9600 . ?
N5A H5NA 0.8600 . ?
C211 N51 1.50(2) . ?
C211 H21D 0.9600 . ?
C211 H21E 0.9600 . ?
C211 H21F 0.9600 . ?
N51 H5N1 0.8600 . ?
C1B C2B 1.366(10) . ?
C1B C5B 1.392(10) . ?
C1B N2B 1.418(8) . ?
C2B C3B 1.390(9) . ?
C2B H2B 0.9300 . ?
C3B C4B 1.378(11) . ?
C3B C9B 1.484(11) . ?
C4B N1B 1.343(10) . ?
C4B C10B 1.460(11) . ?
C5B N1B 1.343(9) . ?
C5B H5B 0.9300 . ?
C6B N3B 1.359(8) . ?
C6B N2B 1.403(9) . ?
C6B S1B 1.630(8) . ?
C7B N3B 1.483(10) . ?
C7B C8B 1.508(10) . ?
C7B C17B 1.537(11) . ?
C7B C18B 1.541(10) . ?
C8B O1B 1.188(9) . ?
C8B N2B 1.417(10) . ?
C9B F12 1.280(18) . ?
C9B F22 1.29(2) . ?
C9B F3B 1.291(13) . ?
C9B F32 1.318(18) . ?
C9B F2B 1.335(13) . ?
C9B F1B 1.360(13) . ?
C10B N4B 1.136(10) . ?
C11B C12B 1.368(11) . ?
C11B C16B 1.385(11) . ?
C11B N3B 1.429(9) . ?
C12B C13B 1.392(10) . ?
C12B H12B 0.9300 . ?
C13B F4B 1.349(10) . ?
C13B C14B 1.383(12) . ?
C14B C15B 1.382(12) . ?
C14B C202 1.496(11) . ?
C14B C20B 1.496(11) . ?
C15B C16B 1.382(10) . ?
C15B H15B 0.9300 . ?
C16B H16B 0.9300 . ?
C17B C19B 1.542(12) . ?
C17B H17C 0.9700 . ?
C17B H17D 0.9700 . ?
C18B C19B 1.535(13) . ?
C18B H18C 0.9700 . ?
C18B H18D 0.9700 . ?
C19B H19C 0.9700 . ?
C19B H19D 0.9700 . ?
C20B O2B 1.24(2) . ?
C20B N5B 1.27(3) . ?
C21B N5B 1.50(2) . ?
C21B H21G 0.9600 . ?
C21B H21H 0.9600 . ?
C21B H21I 0.9600 . ?
N5B H5NB 0.8600 . ?
C202 O22 1.26(5) . ?
C202 N52 1.30(4) . ?
C212 N52 1.50(3) . ?
C212 H21J 0.9600 . ?
C212 H21K 0.9600 . ?
C212 H21L 0.9600 . ?
N52 H5N2 0.8600 . ?
O3A C23A 1.43(3) . ?
O3A H1O 0.8200 . ?
C22A C23A 1.54(2) . ?
C22A H22A 0.9600 . ?
C22A H22B 0.9600 . ?
C22A H22C 0.9600 . ?
C23A H23A 0.9700 . ?
C23A H23B 0.9700 . ?
C22B C23B 1.52(3) . ?
C22B H22D 0.9600 . ?
C22B H22E 0.9600 . ?
C22B H22F 0.9600 . ?
C23B O3B 1.38(3) . ?
C23B H23C 0.9700 . ?
C23B H23D 0.9700 . ?
O3B H2O 0.8200 . ?
C222 C232 1.52(3) . ?
C222 H22G 0.9599 . ?
C222 H22H 0.9600 . ?
C222 H22I 0.9601 . ?
C232 O32 1.38(3) . ?
C232 H23E 0.9700 . ?
C232 H23F 0.9700 . ?
O32 H202 0.8200 . ?

loop_
_geom_hbond_atom_site_label_D
_geom_hbond_atom_site_label_H
_geom_hbond_atom_site_label_A
_geom_hbond_distance_DH
_geom_hbond_distance_HA
_geom_hbond_distance_DA
_geom_hbond_angle_DHA
_geom_hbond_site_symmetry_A
_geom_hbond_publ_flag
N5A H5NA O2B 0.86 2.10 2.93(4) 162 . yes
C15A H15A O2A 0.93 2.56 3.454(13) 160 2_665 yes
C19B H19C F2A 0.97 2.54 3.49(2) 163 4_557 yes
C22A H22B O2A 0.96 2.56 3.43(5) 149 2_665 yes
